data_4028150
loop_
_publ_author_name
'Debra D. Dolliver'
'Bijay T. Bhattarai'
'Arjun Pandey'
'Megan L. Lanier'
'Amber S. Bordelon'
'Sarju Adhikari'
'Jordan A. Dinser'
'Patrick F. Flowers'
'Veronica S. Wills'
'Caroline L. Schneider'
'Kevin H. Shaughnessy'
'Jane N. Moore'
'Steven M. Raders'
'Timothy S. Snowden'
'Artie S. McKim'
'Frank R. Fronczek'

_publ_section_title
;
 Stereospecific Suzuki, Sonogashira, and Negishi Coupling Reactions of
 N-Alkoxyimidoyl Iodides and Bromides
;
_journal_name_full 'Journal of Organic Chemistry'
_journal_page_first 3676
_journal_page_last 3687
_journal_paper_doi 10.1021/jo400179u
_journal_volume 78
_journal_year 2013
_chemical_formula_moiety 'C17 H15 N O2'
_chemical_formula_sum 'C17 H15 N O2'
_chemical_formula_weight 265.30
_chemical_name_systematic
; 
 ? 
;
_space_group_IT_number 4
_symmetry_cell_setting monoclinic
_symmetry_space_group_name_Hall 'P 2yb'
_symmetry_space_group_name_H-M 'P 1 21 1'
_atom_sites_solution_hydrogens geom
_atom_sites_solution_primary direct
_atom_sites_solution_secondary difmap
_audit_creation_method SHELXL-97
_cell_angle_alpha 90
_cell_angle_beta 90.723(5)
_cell_angle_gamma 90
_cell_formula_units_Z 2
_cell_length_a 8.0955(10)
_cell_length_b 5.7255(6)
_cell_length_c 14.7233(15)
_cell_measurement_reflns_used 7980
_cell_measurement_temperature 90.0(5)
_cell_measurement_theta_max 33.48
_cell_measurement_theta_min 2.77
_cell_volume 682.38(13)
_computing_cell_refinement 'Bruker SAINT'
_computing_data_collection 'Bruker APEX2'
_computing_data_reduction 'Bruker SAINT'
_computing_molecular_graphics 'ORTEP-3 for Windows (Farrugia, 1997)'
_computing_publication_material 'SHELXL-97 (Sheldrick, 2008)'
_computing_structure_refinement 'SHELXL-97 (Sheldrick, 2008)'
_computing_structure_solution 'SHELXS-97 (Sheldrick, 2008)'
_diffrn_ambient_temperature 90.0(5)
_diffrn_measured_fraction_theta_full 0.993
_diffrn_measured_fraction_theta_max 0.997
_diffrn_measurement_device_type 'Bruker Kappa APEX-II DUO'
_diffrn_measurement_method '\f and \w scans'
_diffrn_radiation_monochromator 'TRIUMPH curved graphite'
_diffrn_radiation_source 'fine-focus sealed tube'
_diffrn_radiation_type MoK\a
_diffrn_radiation_wavelength 0.71073
_diffrn_reflns_av_R_equivalents 0.0163
_diffrn_reflns_av_sigmaI/netI 0.0204
_diffrn_reflns_limit_h_max 12
_diffrn_reflns_limit_h_min -10
_diffrn_reflns_limit_k_max 8
_diffrn_reflns_limit_k_min -8
_diffrn_reflns_limit_l_max 21
_diffrn_reflns_limit_l_min -22
_diffrn_reflns_number 11134
_diffrn_reflns_theta_full 25.00
_diffrn_reflns_theta_max 33.50
_diffrn_reflns_theta_min 2.77
_exptl_absorpt_coefficient_mu 0.085
_exptl_absorpt_correction_T_max 0.9958
_exptl_absorpt_correction_T_min 0.9636
_exptl_absorpt_correction_type multi-scan
_exptl_absorpt_process_details 'SADABS (Sheldrick, 2004)'
_exptl_crystal_colour yellow
_exptl_crystal_density_diffrn 1.291
_exptl_crystal_description plate
_exptl_crystal_F_000 280
_exptl_crystal_size_max 0.44
_exptl_crystal_size_mid 0.35
_exptl_crystal_size_min 0.05
_refine_diff_density_max 0.469
_refine_diff_density_min -0.160
_refine_diff_density_rms 0.050
_refine_ls_abs_structure_details '2252 Friedel pairs (Flack, 1983) '
_refine_ls_abs_structure_Flack 0.1(5)
_refine_ls_extinction_method none
_refine_ls_goodness_of_fit_ref 1.087
_refine_ls_hydrogen_treatment constr
_refine_ls_matrix_type full
_refine_ls_number_parameters 183
_refine_ls_number_reflns 5150
_refine_ls_number_restraints 1
_refine_ls_restrained_S_all 1.087
_refine_ls_R_factor_all 0.0344
_refine_ls_R_factor_gt 0.0327
_refine_ls_shift/su_max 0.001
_refine_ls_shift/su_mean 0.000
_refine_ls_structure_factor_coef Fsqd
_refine_ls_weighting_details 'calc w=1/[\s^2^(Fo^2^)+(0.0640P)^2^+0.0418P] where P=(Fo^2^+2Fc^2^)/3'
_refine_ls_weighting_scheme calc
_refine_ls_wR_factor_gt 0.0909
_refine_ls_wR_factor_ref 0.0934
_reflns_number_gt 4963
_reflns_number_total 5150
_reflns_threshold_expression I>2\s(I)
_cod_data_source_file jo400179u_si_002_10.cif
_cod_data_source_block 8Zd
_cod_original_sg_symbol_Hall 'P 2yb '
_cod_original_sg_symbol_H-M 'P 21 '
_cod_database_code 4028150

loop_
_symmetry_equiv_pos_as_xyz
'x, y, z'
'-x, y+1/2, -z'

loop_
_atom_site_label
_atom_site_type_symbol
_atom_site_fract_x
_atom_site_fract_y
_atom_site_fract_z
_atom_site_U_iso_or_equiv
_atom_site_adp_type
_atom_site_occupancy
_atom_site_symmetry_multiplicity
_atom_site_calc_flag
_atom_site_refinement_flags
O1 O 0.55990(7) 0.65960(11) 0.80006(4) 0.01724(11) Uani 1 1 d .
O2 O 0.10100(7) 0.61158(11) 0.33860(4) 0.01666(11) Uani 1 1 d .
N1 N 0.50292(8) 0.69747(12) 0.71125(4) 0.01508(12) Uani 1 1 d .
C1 C 0.39504(9) 0.54130(13) 0.68664(5) 0.01362(12) Uani 1 1 d .
C2 C 0.32150(9) 0.56249(13) 0.59456(5) 0.01300(12) Uani 1 1 d .
C3 C 0.35451(9) 0.75755(13) 0.54044(5) 0.01518(13) Uani 1 1 d .
H3 H 0.4257 0.8766 0.5630 0.018 Uiso 1 1 calc R
C4 C 0.28473(9) 0.77959(13) 0.45412(5) 0.01513(13) Uani 1 1 d .
H4 H 0.3083 0.9124 0.4178 0.018 Uiso 1 1 calc R
C5 C 0.17962(9) 0.60463(13) 0.42119(5) 0.01341(12) Uani 1 1 d .
C6 C 0.14678(9) 0.40839(13) 0.47401(5) 0.01515(13) Uani 1 1 d .
H6 H 0.0762 0.2889 0.4511 0.018 Uiso 1 1 calc R
C7 C 0.21736(9) 0.38765(13) 0.56016(5) 0.01471(12) Uani 1 1 d .
H7 H 0.1947 0.2537 0.5960 0.018 Uiso 1 1 calc R
C8 C 0.34569(9) 0.35598(14) 0.74543(5) 0.01539(13) Uani 1 1 d .
C9 C 0.30360(9) 0.20450(14) 0.79733(5) 0.01545(13) Uani 1 1 d .
C10 C 0.25355(9) 0.03103(13) 0.86099(5) 0.01369(12) Uani 1 1 d .
C11 C 0.31743(10) 0.03494(14) 0.94978(5) 0.01632(13) Uani 1 1 d .
H11 H 0.3947 0.1520 0.9673 0.020 Uiso 1 1 calc R
C12 C 0.26793(10) -0.13239(16) 1.01254(5) 0.01755(13) Uani 1 1 d .
H12 H 0.3121 -0.1302 1.0726 0.021 Uiso 1 1 calc R
C13 C 0.15371(10) -0.30287(14) 0.98709(5) 0.01781(14) Uani 1 1 d .
H13 H 0.1183 -0.4153 1.0301 0.021 Uiso 1 1 calc R
C14 C 0.09144(10) -0.30850(15) 0.89866(5) 0.01703(13) Uani 1 1 d .
H14 H 0.0148 -0.4265 0.8814 0.020 Uiso 1 1 calc R
C15 C 0.14032(9) -0.14289(14) 0.83529(5) 0.01550(13) Uani 1 1 d .
H15 H 0.0973 -0.1476 0.7750 0.019 Uiso 1 1 calc R
C16 C 0.12694(11) 0.81267(16) 0.28366(5) 0.02110(15) Uani 1 1 d .
H16A H 0.0876 0.9518 0.3156 0.032 Uiso 1 1 calc R
H16B H 0.0660 0.7955 0.2261 0.032 Uiso 1 1 calc R
H16C H 0.2451 0.8292 0.2715 0.032 Uiso 1 1 calc R
C17 C 0.67305(10) 0.84364(16) 0.82169(5) 0.01977(14) Uani 1 1 d .
H17A H 0.7659 0.8390 0.7796 0.030 Uiso 1 1 calc R
H17B H 0.7144 0.8237 0.8841 0.030 Uiso 1 1 calc R
H17C H 0.6165 0.9944 0.8162 0.030 Uiso 1 1 calc R

loop_
_atom_site_aniso_label
_atom_site_aniso_U_11
_atom_site_aniso_U_22
_atom_site_aniso_U_33
_atom_site_aniso_U_23
_atom_site_aniso_U_13
_atom_site_aniso_U_12
O1 0.0189(2) 0.0192(3) 0.0136(2) 0.00165(19) -0.00272(18) -0.0030(2)
O2 0.0183(2) 0.0179(3) 0.0137(2) 0.00210(19) -0.00212(17) -0.0023(2)
N1 0.0160(3) 0.0167(3) 0.0125(2) 0.0011(2) -0.00112(19) -0.0004(2)
C1 0.0140(3) 0.0139(3) 0.0130(3) 0.0007(2) 0.0015(2) 0.0010(2)
C2 0.0135(3) 0.0129(3) 0.0127(3) 0.0009(2) 0.0010(2) 0.0002(2)
C3 0.0161(3) 0.0140(3) 0.0154(3) 0.0017(2) -0.0007(2) -0.0025(2)
C4 0.0165(3) 0.0141(3) 0.0148(3) 0.0022(2) -0.0006(2) -0.0025(2)
C5 0.0136(3) 0.0146(3) 0.0121(3) 0.0005(2) 0.0006(2) 0.0001(2)
C6 0.0166(3) 0.0135(3) 0.0154(3) -0.0001(2) 0.0004(2) -0.0023(2)
C7 0.0169(3) 0.0130(3) 0.0142(3) 0.0011(2) 0.0012(2) -0.0016(2)
C8 0.0160(3) 0.0159(3) 0.0142(3) 0.0012(2) 0.0003(2) 0.0006(2)
C9 0.0161(3) 0.0159(3) 0.0143(3) 0.0012(2) 0.0006(2) 0.0004(2)
C10 0.0139(3) 0.0138(3) 0.0134(3) 0.0009(2) 0.0012(2) -0.0001(2)
C11 0.0164(3) 0.0184(3) 0.0141(3) 0.0011(2) -0.0005(2) -0.0022(3)
C12 0.0185(3) 0.0203(3) 0.0138(3) 0.0028(2) -0.0007(2) 0.0009(3)
C13 0.0193(3) 0.0164(3) 0.0178(3) 0.0037(3) 0.0022(2) 0.0011(3)
C14 0.0169(3) 0.0150(3) 0.0192(3) -0.0002(2) 0.0005(2) -0.0020(3)
C15 0.0159(3) 0.0163(3) 0.0142(3) -0.0001(2) -0.0004(2) -0.0001(2)
C16 0.0249(4) 0.0212(4) 0.0172(3) 0.0055(3) -0.0028(3) -0.0027(3)
C17 0.0171(3) 0.0222(4) 0.0200(3) -0.0001(3) -0.0037(2) -0.0038(3)

loop_
_atom_type_symbol
_atom_type_description
_atom_type_scat_dispersion_real
_atom_type_scat_dispersion_imag
_atom_type_scat_source
C C 0.0033 0.0016 'International Tables Vol C Tables 4.2.6.8 and 6.1.1.4'
H H 0.0000 0.0000 'International Tables Vol C Tables 4.2.6.8 and 6.1.1.4'
N N 0.0061 0.0033 'International Tables Vol C Tables 4.2.6.8 and 6.1.1.4'
O O 0.0106 0.0060 'International Tables Vol C Tables 4.2.6.8 and 6.1.1.4'

loop_
_geom_angle_atom_site_label_1
_geom_angle_atom_site_label_2
_geom_angle_atom_site_label_3
_geom_angle
N1 O1 C17 107.28(6)
C5 O2 C16 117.31(6)
C1 N1 O1 111.54(6)
N1 C1 C8 122.30(6)
N1 C1 C2 117.45(6)
C8 C1 C2 120.24(6)
C7 C2 C3 118.89(6)
C7 C2 C1 120.45(6)
C3 C2 C1 120.65(6)
C4 C3 C2 120.97(7)
C4 C3 H3 119.5
C2 C3 H3 119.5
C3 C4 C5 119.40(7)
C3 C4 H4 120.3
C5 C4 H4 120.3
O2 C5 C6 115.48(6)
O2 C5 C4 124.26(6)
C6 C5 C4 120.26(6)
C7 C6 C5 119.93(7)
C7 C6 H6 120.0
C5 C6 H6 120.0
C6 C7 C2 120.54(7)
C6 C7 H7 119.7
C2 C7 H7 119.7
C9 C8 C1 177.91(8)
C8 C9 C10 178.12(8)
C11 C10 C15 119.73(6)
C11 C10 C9 119.82(7)
C15 C10 C9 120.45(6)
C12 C11 C10 120.15(7)
C12 C11 H11 119.9
C10 C11 H11 119.9
C13 C12 C11 119.94(7)
C13 C12 H12 120.0
C11 C12 H12 120.0
C14 C13 C12 119.98(7)
C14 C13 H13 120.0
C12 C13 H13 120.0
C13 C14 C15 120.62(7)
C13 C14 H14 119.7
C15 C14 H14 119.7
C14 C15 C10 119.57(7)
C14 C15 H15 120.2
C10 C15 H15 120.2
O2 C16 H16A 109.5
O2 C16 H16B 109.5
H16A C16 H16B 109.5
O2 C16 H16C 109.5
H16A C16 H16C 109.5
H16B C16 H16C 109.5
O1 C17 H17A 109.5
O1 C17 H17B 109.5
H17A C17 H17B 109.5
O1 C17 H17C 109.5
H17A C17 H17C 109.5
H17B C17 H17C 109.5

loop_
_geom_bond_atom_site_label_1
_geom_bond_atom_site_label_2
_geom_bond_distance
O1 N1 1.3980(8)
O1 C17 1.4295(10)
O2 C5 1.3660(9)
O2 C16 1.4242(10)
N1 C1 1.2983(10)
C1 C8 1.4295(10)
C1 C2 1.4787(10)
C2 C7 1.3995(10)
C2 C3 1.3996(10)
C3 C4 1.3900(10)
C3 H3 0.9500
C4 C5 1.3972(10)
C4 H4 0.9500
C5 C6 1.3940(10)
C6 C7 1.3896(10)
C6 H6 0.9500
C7 H7 0.9500
C8 C9 1.2078(10)
C9 C10 1.4278(10)
C10 C11 1.3999(10)
C10 C15 1.4023(11)
C11 C12 1.3934(11)
C11 H11 0.9500
C12 C13 1.3926(12)
C12 H12 0.9500
C13 C14 1.3907(11)
C13 H13 0.9500
C14 C15 1.3912(11)
C14 H14 0.9500
C15 H15 0.9500
C16 H16A 0.9800
C16 H16B 0.9800
C16 H16C 0.9800
C17 H17A 0.9800
C17 H17B 0.9800
C17 H17C 0.9800

loop_
_geom_torsion_atom_site_label_1
_geom_torsion_atom_site_label_2
_geom_torsion_atom_site_label_3
_geom_torsion_atom_site_label_4
_geom_torsion
C17 O1 N1 C1 -178.11(6)
O1 N1 C1 C8 -0.42(10)
O1 N1 C1 C2 178.83(6)
N1 C1 C2 C7 173.48(7)
C8 C1 C2 C7 -7.26(10)
N1 C1 C2 C3 -6.63(10)
C8 C1 C2 C3 172.63(7)
C7 C2 C3 C4 0.43(10)
C1 C2 C3 C4 -179.46(7)
C2 C3 C4 C5 0.25(11)
C16 O2 C5 C6 178.03(7)
C16 O2 C5 C4 -0.95(11)
C3 C4 C5 O2 178.12(7)
C3 C4 C5 C6 -0.82(11)
O2 C5 C6 C7 -178.33(6)
C4 C5 C6 C7 0.70(11)
C5 C6 C7 C2 0.00(11)
C3 C2 C7 C6 -0.55(10)
C1 C2 C7 C6 179.34(6)
C15 C10 C11 C12 -0.40(11)
C9 C10 C11 C12 179.37(7)
C10 C11 C12 C13 -0.49(12)
C11 C12 C13 C14 1.16(12)
C12 C13 C14 C15 -0.94(12)
C13 C14 C15 C10 0.05(11)
C11 C10 C15 C14 0.62(11)
C9 C10 C15 C14 -179.15(7)
